data_1515511
loop_
_publ_author_name
'Serpell, Christopher J.'
'Cookson, James'
'Thompson, Amber L.'
'Beer, Paul D.'

_publ_section_title
;
 A dual-functional tetrakis-imidazolium macrocycle for supramolecular
 assembly
;
_journal_issue 3
_journal_name_full 'Chemical Science'
_journal_page_first 494
_journal_paper_doi 10.1039/c0sc00511h
_journal_volume 2
_journal_year 2011
_chemical_formula_moiety 'C40 H36 N8, C4.40 H10.28 N1.47 O1.47, 4(H2 O), 4(Cl)'
_chemical_formula_sum 'C44.4 H54.28 Cl4 N9.47 O5.47'
_chemical_formula_weight 949.96
_space_group_IT_number 57
_symmetry_cell_setting orthorhombic
_symmetry_space_group_name_Hall '-P 2bc 2c'
_symmetry_space_group_name_H-M 'P c m b'
_atom_sites_solution_hydrogens geom
_atom_sites_solution_primary direct
_audit_creation_date 09-05-04
_audit_creation_method CRYSTALS_ver_12.86
_cell_angle_alpha 90
_cell_angle_beta 90
_cell_angle_gamma 90
_cell_formula_units_Z 4
_cell_length_a 10.19200(10)
_cell_length_b 20.0159(3)
_cell_length_c 24.1601(4)
_cell_measurement_reflns_used 6061
_cell_measurement_temperature 150
_cell_measurement_theta_max 27
_cell_measurement_theta_min 5
_cell_volume 4928.71(12)
_computing_cell_refinement 'DENZO/SCALEPACK (Otwinowski & Minor, 1997)'
_computing_data_collection 'COLLECT (Nonius, 1997-2001).'
_computing_data_reduction 'DENZO/SCALEPACK (Otwinowski & Minor, 1997)'
_computing_molecular_graphics 'CRYSTALMAKER (CrystalMaker,2005)'
_computing_publication_material 'CRYSTALS (Betteridge et al., 2003)'
_computing_structure_refinement 'CRYSTALS (Betteridge et al., 2003)'
_computing_structure_solution 'SIR92 (Altomare et al., 1994)'
_diffrn_ambient_temperature 150
_diffrn_measured_fraction_theta_full 0.991
_diffrn_measured_fraction_theta_max 0.990
_diffrn_measurement_device 'Nonius KappaCCD'
_diffrn_measurement_device_type Area
_diffrn_measurement_method \w
_diffrn_radiation_monochromator graphite
_diffrn_radiation_type 'Mo K\a'
_diffrn_radiation_wavelength 0.71073
_diffrn_reflns_av_R_equivalents 0.061
_diffrn_reflns_limit_h_max 13
_diffrn_reflns_limit_h_min -13
_diffrn_reflns_limit_k_max 25
_diffrn_reflns_limit_k_min -25
_diffrn_reflns_limit_l_max 31
_diffrn_reflns_limit_l_min -31
_diffrn_reflns_number 44344
_diffrn_reflns_theta_full 26.908
_diffrn_reflns_theta_max 27.457
_diffrn_reflns_theta_min 5.095
_diffrn_standards_number 0
_exptl_absorpt_coefficient_mu 0.294
_exptl_absorpt_correction_T_max 0.97
_exptl_absorpt_correction_T_min 0.92
_exptl_absorpt_correction_type multi-scan
_exptl_absorpt_process_details 'DENZO/SCALEPACK (Otwinowski & Minor, 1997)'
_exptl_crystal_colour colourless
_exptl_crystal_density_diffrn 1.280
_exptl_crystal_density_meas ?
_exptl_crystal_density_method 'not measured'
_exptl_crystal_description needle
_exptl_crystal_F_000 1994.891
_exptl_crystal_size_max 0.42
_exptl_crystal_size_mid 0.18
_exptl_crystal_size_min 0.10
_refine_diff_density_max 1.37
_refine_diff_density_min -1.00
_refine_ls_extinction_method None
_refine_ls_goodness_of_fit_ref 0.9493
_refine_ls_hydrogen_treatment constr
_refine_ls_matrix_type full
_refine_ls_number_parameters 373
_refine_ls_number_reflns 5736
_refine_ls_number_restraints 136
_refine_ls_R_factor_all 0.1013
_refine_ls_R_factor_gt 0.0679
_refine_ls_shift/su_max 0.004909
_refine_ls_structure_factor_coef Fsqd
_refine_ls_weighting_details
;
Method= Modified Sheldrick
w=1/[\s^2^(F^2^) + ( 0.13P)^2^ + 5.67P]
,where P=(max(Fo^2^,0) + 2Fc^2^)/3
;
_refine_ls_weighting_scheme calc
_refine_ls_wR_factor_all 0.2127
_refine_ls_wR_factor_gt 0.1932
_refine_ls_wR_factor_ref 0.2127
_reflns_limit_h_max 13
_reflns_limit_h_min 0
_reflns_limit_k_max 25
_reflns_limit_k_min 0
_reflns_limit_l_max 31
_reflns_limit_l_min 0
_reflns_number_gt 3825
_reflns_number_total 5738
_reflns_threshold_expression I>2.0\s(I)
_oxford_diffrn_Wilson_B_factor 2.29
_oxford_diffrn_Wilson_scale 29.64
_oxford_refine_ls_r_factor_ref 0.1013
_oxford_refine_ls_scale 0.194
_oxford_reflns_number_all 5736
_oxford_reflns_threshold_expression_ref I>-3.0\s(I)
_oxford_structure_analysis_title 007CJS08
_cod_data_source_file c0sc00511h.txt
_cod_data_source_block 1.Cl
_cod_depositor_comments
;
The following automatic conversions were performed:

'_exptl_crystal_density_meas' value 'not measured' was changed to '?'
- the value is perceived as not measured.

Automatic conversion script
Id: cif_fix_values 3008 2015-01-20 13:52:24Z robertas 
;
_cod_original_sg_symbol_H-M 'P c m b '
_cod_original_formula_sum 'C44.40 H54.28 Cl4 N9.47 O5.47'
_cod_database_code 1515511

loop_
_symmetry_equiv_pos_as_xyz
x,y,z
-x,-y,-z
x,y+1/2,-z+1/2
-x,-y+1/2,z+1/2
x,-y+1/2,z
-x,y+1/2,-z
-x,y,z+1/2
x,-y,-z+1/2

loop_
_atom_site_label
_atom_site_type_symbol
_atom_site_fract_x
_atom_site_fract_y
_atom_site_fract_z
_atom_site_U_iso_or_equiv
_atom_site_occupancy
_atom_site_adp_type
_atom_site_refinement_flags_posn
_atom_site_refinement_flags_adp
_atom_site_refinement_flags_occupancy
_atom_site_disorder_group
Cl1 Cl 1.08243(7) 0.56973(4) 0.55523(3) 0.0323 1.0000 Uani . . . .
Cl2 Cl 0.56640(7) 0.56017(4) 0.36457(3) 0.0345 1.0000 Uani . . . .
N3 N 0.3397(2) 0.58338(11) 0.09953(9) 0.0258 1.0000 Uani . . . .
C4 C 0.2903(3) 0.58505(14) 0.15519(11) 0.0278 1.0000 Uani . . . .
C5 C 0.1557(3) 0.58545(16) 0.16424(12) 0.0345 1.0000 Uani . . . .
C6 C 0.1088(3) 0.58600(17) 0.21808(12) 0.0363 1.0000 Uani . . . .
C7 C 0.1960(3) 0.58674(13) 0.26217(11) 0.0265 1.0000 Uani . . . .
N8 N 0.1471(2) 0.58762(11) 0.31793(9) 0.0258 1.0000 Uani . . . .
C9 C 0.0209(3) 0.59432(13) 0.33282(11) 0.0279 1.0000 Uani . . . .
N10 N 0.0134(2) 0.59228(11) 0.38758(9) 0.0261 1.0000 Uani . . . .
C11 C -0.1056(3) 0.60553(14) 0.42029(12) 0.0278 1.0000 Uani . . . .
C12 C -0.1216(3) 0.68057(14) 0.42596(11) 0.0270 1.0000 Uani . . . .
C13 C -0.1930(3) 0.71541(15) 0.38645(12) 0.0326 1.0000 Uani . . . .
C14 C -0.0563(3) 0.71525(15) 0.46700(13) 0.0389 1.0000 Uani . . . .
C15 C 0.1374(3) 0.58424(16) 0.40868(12) 0.0352 1.0000 Uani . . . .
C16 C 0.2219(3) 0.58052(17) 0.36588(11) 0.0368 1.0000 Uani . . . .
C17 C 0.3300(3) 0.58586(16) 0.25312(12) 0.0335 1.0000 Uani . . . .
C18 C 0.3768(3) 0.58455(16) 0.19938(12) 0.0339 1.0000 Uani . . . .
C19 C 0.2694(3) 0.56602(14) 0.05225(11) 0.0291 1.0000 Uani . . . .
C20 C 0.3550(3) 0.56938(14) 0.00965(12) 0.0296 1.0000 Uani . . . .
N21 N 0.4749(2) 0.58901(11) 0.03050(9) 0.0263 1.0000 Uani . . . .
C22 C 0.4638(3) 0.59749(14) 0.08491(11) 0.0280 1.0000 Uani . . . .
C23 C 0.5927(3) 0.60541(14) -0.00249(12) 0.0286 1.0000 Uani . . . .
C24 C 0.6044(3) 0.68059(14) -0.00766(11) 0.0273 1.0000 Uani . . . .
C25 C 0.6918(3) 0.71521(14) 0.02553(13) 0.0336 1.0000 Uani . . . .
C26 C 0.5230(3) 0.71543(15) -0.04293(13) 0.0398 1.0000 Uani . . . .
O27 O 0.7219(2) 0.42690(12) 0.34438(9) 0.0442 1.0000 Uani . . . .
O28 O 0.7693(2) 0.60212(15) 0.26669(10) 0.0584 1.0000 Uani . . . .
C29 C -0.2476(9) 0.750000(7) 0.1823(5) 0.0671 0.384(9) Uani DS TU P 3
N30 N -0.1175(9) 0.7500 0.1899(3) 0.0605 0.384(9) Uani DS TU P 3
C31 C -0.0363(11) 0.750000(7) 0.1458(3) 0.0622 0.384(9) Uani DS TU P 3
C32 C -0.0686(13) 0.750000(7) 0.2406(4) 0.0883 0.384(9) Uani DS TU P 3
O33 O 0.0515(16) 0.7500 0.2501(5) 0.1223 0.384(9) Uani DS TU P 3
C34 C 0.2069(13) 0.750000(7) 0.3658(4) 0.0517 0.291(9) Uani DS TU P 2
N35 N 0.2626(9) 0.7500 0.3152(4) 0.0527 0.291(9) Uani DS TU P 2
C36 C 0.3935(9) 0.750000(7) 0.3102(6) 0.0500 0.291(9) Uani DS TU P 2
C37 C 0.1867(12) 0.750000(7) 0.2696(4) 0.0523 0.291(9) Uani DS TU P 2
O38 O 0.0655(12) 0.7500 0.2716(6) 0.0676 0.291(9) Uani DS TU P 2
C39 C 0.517(3) 0.750000(7) 0.2884(9) 0.189(11) 0.413(18) Uiso DS U P 4
N40 N 0.5272(19) 0.7500 0.2331(9) 0.189(11) 0.413(18) Uiso DS U P 4
C41 C 0.6467(17) 0.750000(7) 0.2092(10) 0.189(11) 0.413(18) Uiso DS U P 4
C42 C 0.4192(17) 0.750000(7) 0.2017(11) 0.189(11) 0.413(18) Uiso DS U P 4
O43 O 0.423(2) 0.7500 0.1504(11) 0.189(11) 0.413(18) Uiso DS U P 4
C44 C 0.1109(8) 0.750000(7) 0.1168(5) 0.0625 0.380(8) Uani DS TU P 1
N45 N 0.2416(8) 0.7500 0.1111(3) 0.0679 0.380(8) Uani DS TU P 1
C46 C 0.2955(10) 0.750000(7) 0.0601(3) 0.0533 0.380(8) Uani DS TU P 1
C47 C 0.3204(11) 0.750000(7) 0.1569(4) 0.0759 0.380(8) Uani DS TU P 1
O48 O 0.4450(12) 0.7500 0.1540(5) 0.0837 0.380(8) Uani DS TU P 1
H51 H 0.0957 0.5845 0.1339 0.0436 1.0000 Uiso R . . .
H61 H 0.0137 0.5850 0.2242 0.0455 1.0000 Uiso R . . .
H91 H -0.0500 0.6013 0.3074 0.0368 1.0000 Uiso R . . .
H111 H -0.0934 0.5854 0.4574 0.0346 1.0000 Uiso R . . .
H112 H -0.1804 0.5848 0.4023 0.0355 1.0000 Uiso R . . .
H131 H -0.2407 0.6909 0.3597 0.0404 1.0000 Uiso R . . .
H141 H -0.0099 0.6902 0.4949 0.0499 1.0000 Uiso R . . .
H151 H 0.1584 0.5809 0.4467 0.0446 1.0000 Uiso R . . .
H161 H 0.3115 0.5730 0.3673 0.0465 1.0000 Uiso R . . .
H171 H 0.3899 0.5861 0.2823 0.0417 1.0000 Uiso R . . .
H181 H 0.4652 0.5839 0.1920 0.0396 1.0000 Uiso R . . .
H191 H 0.1790 0.5543 0.0503 0.0352 1.0000 Uiso R . . .
H201 H 0.3353 0.5597 -0.0285 0.0369 1.0000 Uiso R . . .
H221 H 0.5331 0.6106 0.1090 0.0357 1.0000 Uiso R . . .
H231 H 0.6679 0.5874 0.0176 0.0354 1.0000 Uiso R . . .
H232 H 0.5868 0.5826 -0.0387 0.0355 1.0000 Uiso R . . .
H251 H 0.7530 0.6909 0.0476 0.0415 1.0000 Uiso R . . .
H261 H 0.4661 0.6919 -0.0680 0.0478 1.0000 Uiso R . . .
H281 H 0.7085 0.5864 0.2938 0.0604 1.0000 Uiso R . . .
H282 H 0.7402 0.5923 0.2300 0.0609 1.0000 Uiso R . . .
H291 H -0.2683 0.7500 0.1440 0.0652 0.384(9) Uiso RS . P 3
H292 H -0.2836 0.7112 0.1992 0.0652 0.384(9) Uiso R . P 3
H311 H 0.0527 0.7500 0.1575 0.0660 0.384(9) Uiso RS . P 3
H312 H -0.0530 0.7112 0.1243 0.0660 0.384(9) Uiso R . P 3
H321 H -0.1261 0.7500 0.2715 0.0689 0.384(9) Uiso RS . P 3
H341 H 0.2744 0.7500 0.3929 0.0502 0.291(9) Uiso RS . P 2
H342 H 0.1541 0.7112 0.3702 0.0502 0.291(9) Uiso R . P 2
H361 H 0.4153 0.7500 0.2720 0.0500 0.291(9) Uiso RS . P 2
H362 H 0.4289 0.7112 0.3273 0.0500 0.291(9) Uiso R . P 2
H371 H 0.2269 0.7500 0.2341 0.0527 0.291(9) Uiso RS . P 2
H441 H 0.0921 0.7500 0.1553 0.0737 0.380(8) Uiso RS . P 1
H442 H 0.0742 0.7112 0.1002 0.0737 0.380(8) Uiso R . P 1
H461 H 0.2259 0.7500 0.0340 0.0706 0.380(8) Uiso RS . P 1
H462 H 0.3480 0.7112 0.0550 0.0706 0.380(8) Uiso R . P 1
H471 H 0.2831 0.7500 0.1929 0.0754 0.380(8) Uiso RS . P 1
H271 H 0.6867 0.4712 0.3542 0.0500 1.0000 Uiso R . . .
H272 H 0.7839 0.4385 0.3715 0.0500 1.0000 Uiso R . . .
H391 H 0.4269 0.7500 0.2990 0.2138 0.413(18) Uiso RS . P 4
H392 H 0.5585 0.7112 0.3027 0.2138 0.413(18) Uiso R . P 4
H411 H 0.7134 0.7500 0.2367 0.2138 0.413(18) Uiso RS . P 4
H412 H 0.6552 0.7112 0.1868 0.2138 0.413(18) Uiso R . P 4
H421 H 0.3366 0.7500 0.2199 0.2138 0.413(18) Uiso RS . P 4

loop_
_atom_site_aniso_label
_atom_site_aniso_U_11
_atom_site_aniso_U_22
_atom_site_aniso_U_33
_atom_site_aniso_U_23
_atom_site_aniso_U_13
_atom_site_aniso_U_12
Cl1 0.0281(3) 0.0405(4) 0.0284(4) 0.0042(3) 0.0020(3) -0.0019(3)
Cl2 0.0273(3) 0.0471(4) 0.0293(4) -0.0052(3) -0.0035(3) 0.0031(3)
N3 0.0242(11) 0.0345(12) 0.0189(11) -0.0002(9) -0.0021(9) 0.0004(10)
C4 0.0295(15) 0.0322(14) 0.0217(13) 0.0033(11) 0.0037(11) 0.0015(12)
C5 0.0248(15) 0.0546(19) 0.0240(14) 0.0002(13) -0.0019(12) 0.0016(14)
C6 0.0222(14) 0.061(2) 0.0259(15) -0.0010(14) 0.0009(12) 0.0004(13)
C7 0.0270(14) 0.0304(14) 0.0220(13) -0.0005(11) 0.0018(11) 0.0031(11)
N8 0.0244(12) 0.0341(12) 0.0189(11) 0.0011(9) -0.0011(9) 0.0016(10)
C9 0.0267(14) 0.0326(14) 0.0245(14) 0.0006(11) 0.0002(11) 0.0002(12)
N10 0.0247(12) 0.0311(12) 0.0226(11) 0.0006(9) 0.0024(9) 0.0006(10)
C11 0.0251(14) 0.0312(14) 0.0271(14) -0.0001(12) 0.0038(11) -0.0011(11)
C12 0.0239(13) 0.0304(14) 0.0268(14) -0.0004(11) 0.0040(11) 0.0005(11)
C13 0.0306(15) 0.0367(14) 0.0304(15) -0.0035(13) -0.0068(12) -0.0016(12)
C14 0.0488(19) 0.0372(16) 0.0308(16) 0.0045(13) -0.0122(14) 0.0039(14)
C15 0.0278(15) 0.0533(18) 0.0244(14) -0.0002(13) -0.0026(12) 0.0051(14)
C16 0.0268(15) 0.062(2) 0.0212(14) 0.0020(13) -0.0030(12) 0.0062(14)
C17 0.0263(14) 0.0476(17) 0.0267(14) -0.0018(13) -0.0019(12) 0.0002(13)
C18 0.0250(14) 0.0514(18) 0.0252(14) -0.0020(13) -0.0012(12) 0.0001(13)
C19 0.0247(13) 0.0387(15) 0.0240(14) 0.0021(12) -0.0022(11) -0.0010(12)
C20 0.0257(14) 0.0395(15) 0.0236(14) 0.0000(12) -0.0010(11) -0.0026(12)
N21 0.0254(12) 0.0303(12) 0.0232(11) 0.0008(10) 0.0000(9) 0.0021(10)
C22 0.0245(14) 0.0351(14) 0.0245(14) -0.0005(12) -0.0001(11) -0.0026(11)
C23 0.0265(14) 0.0309(14) 0.0285(14) -0.0003(12) 0.0035(11) 0.0008(11)
C24 0.0237(13) 0.0326(14) 0.0255(14) -0.0008(11) 0.0051(11) 0.0001(11)
C25 0.0275(15) 0.0359(14) 0.0373(16) 0.0028(13) -0.0042(12) 0.0025(12)
C26 0.0443(19) 0.0357(15) 0.0393(18) -0.0009(13) -0.0170(14) -0.0027(14)
O27 0.0420(13) 0.0542(14) 0.0362(12) -0.0087(10) -0.0029(10) 0.0060(11)
O28 0.0427(14) 0.096(2) 0.0361(13) 0.0019(13) -0.0078(10) -0.0219(14)
C29 0.105(7) 0.029(6) 0.068(10) 0.0000 0.006(6) 0.0000
N30 0.112(7) 0.024(5) 0.045(5) 0.0000 -0.019(4) 0.0000
C31 0.082(9) 0.043(7) 0.062(7) 0.0000 -0.020(6) 0.0000
C32 0.188(13) 0.026(6) 0.051(6) 0.0000 -0.041(7) 0.0000
O33 0.206(14) 0.092(11) 0.069(10) 0.0000 -0.087(10) 0.0000
C34 0.077(11) 0.024(7) 0.054(6) 0.0000 0.008(7) 0.0000
N35 0.074(6) 0.026(6) 0.059(6) 0.0000 0.013(5) 0.0000
C36 0.073(7) 0.008(6) 0.069(11) 0.0000 0.012(6) 0.0000
C37 0.078(7) 0.031(7) 0.048(7) 0.0000 0.019(6) 0.0000
O38 0.077(7) 0.062(7) 0.064(8) 0.0000 0.009(6) 0.0000
C44 0.088(6) 0.046(8) 0.053(8) 0.0000 -0.004(6) 0.0000
N45 0.086(6) 0.041(6) 0.077(6) 0.0000 -0.016(4) 0.0000
C46 0.043(7) 0.041(7) 0.076(6) 0.0000 -0.026(5) 0.0000
C47 0.094(7) 0.055(9) 0.078(8) 0.0000 -0.020(7) 0.0000
O48 0.094(7) 0.045(6) 0.112(11) 0.0000 -0.023(7) 0.0000

loop_
_atom_type_symbol
_atom_type_scat_dispersion_real
_atom_type_scat_dispersion_imag
_atom_type_scat_Cromer_Mann_a1
_atom_type_scat_Cromer_Mann_b1
_atom_type_scat_Cromer_Mann_a2
_atom_type_scat_Cromer_Mann_b2
_atom_type_scat_Cromer_Mann_a3
_atom_type_scat_Cromer_Mann_b3
_atom_type_scat_Cromer_Mann_a4
_atom_type_scat_Cromer_Mann_b4
_atom_type_scat_Cromer_Mann_c
_atom_type_scat_source
C 0.0033 0.0016 2.3100 20.8439 1.0200 10.2075 1.5886 0.5687 0.8650 51.6512 0.2156 'International Tables Vol C 4.2.6.8 and 6.1.1.4'
H 0.0000 0.0000 0.4930 10.5109 0.3229 26.1257 0.1402 3.1424 0.0408 57.7998 0.0030 'International Tables Vol C 4.2.6.8 and 6.1.1.4'
N 0.0061 0.0033 12.2126 0.0057 3.1322 9.8933 2.0125 28.9975 1.1663 0.5826 -11.5290 'International Tables Vol C 4.2.6.8 and 6.1.1.4'
Cl 0.1484 0.1585 11.4604 0.0104 7.1964 1.1662 6.2556 18.5194 1.6455 47.7784 -9.5574 'International Tables Vol C 4.2.6.8 and 6.1.1.4'
P 0.1023 0.0942 6.4345 1.9067 4.1791 27.1570 1.7800 0.5260 1.4908 68.1645 1.1149 'International Tables Vol C 4.2.6.8 and 6.1.1.4'
F 0.0171 0.0103 3.5392 10.2825 2.6412 4.2944 1.5170 0.2615 1.0243 26.1476 0.2776 'International Tables Vol C 4.2.6.8 and 6.1.1.4'
O 0.0106 0.0060 3.0485 13.2771 2.2868 5.7011 1.5463 0.3239 0.8670 32.9089 0.2508 'International Tables Vol C 4.2.6.8 and 6.1.1.4'

loop_
_geom_angle_atom_site_label_1
_geom_angle_site_symmetry_1
_geom_angle_atom_site_label_2
_geom_angle_atom_site_label_3
_geom_angle_site_symmetry_3
_geom_angle
_geom_angle_publ_flag
C4 . N3 C19 . 126.4(2) yes
C4 . N3 C22 . 124.9(2) yes
C19 . N3 C22 . 108.8(2) yes
N3 . C4 C5 . 119.6(2) yes
N3 . C4 C18 . 119.9(2) yes
C5 . C4 C18 . 120.5(3) yes
C4 . C5 C6 . 119.2(3) yes
C4 . C5 H51 . 120.7 no
C6 . C5 H51 . 120.1 no
C5 . C6 C7 . 120.0(3) yes
C5 . C6 H61 . 118.8 no
C7 . C6 H61 . 121.1 no
C6 . C7 N8 . 119.9(2) yes
C6 . C7 C17 . 120.7(3) yes
N8 . C7 C17 . 119.4(2) yes
C7 . N8 C9 . 125.8(2) yes
C7 . N8 C16 . 126.0(2) yes
C9 . N8 C16 . 108.2(2) yes
N8 . C9 N10 . 108.6(2) yes
N8 . C9 H91 . 124.4 no
N10 . C9 H91 . 126.9 no
C9 . N10 C11 . 125.3(2) yes
C9 . N10 C15 . 108.8(2) yes
C11 . N10 C15 . 125.5(2) yes
N10 . C11 C12 . 108.4(2) yes
N10 . C11 H111 . 108.1 no
C12 . C11 H111 . 109.5 no
N10 . C11 H112 . 109.3 no
C12 . C11 H112 . 112.3 no
H111 . C11 H112 . 109.2 no
C11 . C12 C13 . 119.4(3) yes
C11 . C12 C14 . 120.7(3) yes
C13 . C12 C14 . 119.6(3) yes
C12 . C13 C13 5_565 120.15(17) yes
C12 . C13 H131 . 118.6 no
C13 5_565 C13 H131 . 121.3 no
C14 5_565 C14 C12 . 120.18(17) yes
C14 5_565 C14 H141 . 121.3 no
C12 . C14 H141 . 118.5 no
N10 . C15 C16 . 108.1(3) yes
N10 . C15 H151 . 125.2 no
C16 . C15 H151 . 126.7 no
N8 . C16 C15 . 106.4(3) yes
N8 . C16 H161 . 125.9 no
C15 . C16 H161 . 127.7 no
C7 . C17 C18 . 119.3(3) yes
C7 . C17 H171 . 121.8 no
C18 . C17 H171 . 119.0 no
C4 . C18 C17 . 120.3(3) yes
C4 . C18 H181 . 118.4 no
C17 . C18 H181 . 121.3 no
N3 . C19 C20 . 106.2(2) yes
N3 . C19 H191 . 126.9 no
C20 . C19 H191 . 126.8 no
C19 . C20 N21 . 108.0(2) yes
C19 . C20 H201 . 125.8 no
N21 . C20 H201 . 126.3 no
C20 . N21 C22 . 108.8(2) yes
C20 . N21 C23 . 125.9(2) yes
C22 . N21 C23 . 125.0(2) yes
N3 . C22 N21 . 108.2(2) yes
N3 . C22 H221 . 126.5 no
N21 . C22 H221 . 125.2 no
N21 . C23 C24 . 109.2(2) yes
N21 . C23 H231 . 106.7 no
C24 . C23 H231 . 110.3 no
N21 . C23 H232 . 108.9 no
C24 . C23 H232 . 113.0 no
H231 . C23 H232 . 108.5 no
C23 . C24 C25 . 120.0(3) yes
C23 . C24 C26 . 120.4(3) yes
C25 . C24 C26 . 119.5(3) yes
C25 5_565 C25 C24 . 120.02(17) yes
C25 5_565 C25 H251 . 120.7 no
C24 . C25 H251 . 119.3 no
C26 5_565 C26 C24 . 120.38(17) yes
C26 5_565 C26 H261 . 119.3 no
C24 . C26 H261 . 120.3 no
H271 . O27 H272 . 81.6 no
H281 . O28 H282 . 111.5 no
H292 5_565 C29 N30 . 108.9 no
H292 5_565 C29 H291 . 109.5 no
N30 . C29 H291 . 110.6 no
H292 5_565 C29 H292 . 109.5 no
N30 . C29 H292 . 108.9 no
H291 . C29 H292 . 109.5 no
C29 . N30 C31 . 120.00(8) yes
C29 . N30 C32 . 120.00(8) yes
C31 . N30 C32 . 120.00(8) yes
H312 5_565 C31 N30 . 108.9 no
H312 5_565 C31 H311 . 109.5 no
N30 . C31 H311 . 110.6 no
H312 5_565 C31 H312 . 109.5 no
N30 . C31 H312 . 108.9 no
H311 . C31 H312 . 109.5 no
N30 . C32 O33 . 122.78(10) yes
N30 . C32 H321 . 119.8 no
O33 . C32 H321 . 117.4 no
H342 5_565 C34 N35 . 109.9 no
H342 5_565 C34 H341 . 109.5 no
N35 . C34 H341 . 108.7 no
H342 5_565 C34 H342 . 109.5 no
N35 . C34 H342 . 109.9 no
H341 . C34 H342 . 109.5 no
C34 . N35 C36 . 120.04(8) yes
C34 . N35 C37 . 120.00(8) yes
C36 . N35 C37 . 119.96(8) yes
H362 5_565 C36 N35 . 109.9 no
H362 5_565 C36 H361 . 109.5 no
N35 . C36 H361 . 108.7 no
H362 5_565 C36 H362 . 109.5 no
N35 . C36 H362 . 109.9 no
H361 . C36 H362 . 109.5 no
N35 . C37 O38 . 122.88(10) yes
N35 . C37 H371 . 119.4 no
O38 . C37 H371 . 117.7 no
H392 5_565 C39 N40 . 109.1 no
H392 5_565 C39 H391 . 109.5 no
N40 . C39 H391 . 110.3 no
H392 5_565 C39 H392 . 109.5 no
N40 . C39 H392 . 109.1 no
H391 . C39 H392 . 109.5 no
C39 . N40 C41 . 120.01(8) yes
C39 . N40 C42 . 120.01(8) yes
C41 . N40 C42 . 119.98(8) yes
H412 5_565 C41 N40 . 109.0 no
H412 5_565 C41 H411 . 109.5 no
N40 . C41 H411 . 110.3 no
H412 5_565 C41 H412 . 109.5 no
N40 . C41 H412 . 109.0 no
H411 . C41 H412 . 109.5 no
N40 . C42 O43 . 122.77(10) yes
N40 . C42 H421 . 117.8 no
O43 . C42 H421 . 119.4 no
H442 5_565 C44 N45 . 110.4 no
H442 5_565 C44 H441 . 109.5 no
N45 . C44 H441 . 107.6 no
H442 5_565 C44 H442 . 109.5 no
N45 . C44 H442 . 110.4 no
H441 . C44 H442 . 109.5 no
C44 . N45 C46 . 120.01(8) yes
C44 . N45 C47 . 119.99(8) yes
C46 . N45 C47 . 120.00(8) yes
H462 5_565 C46 N45 . 110.4 no
H462 5_565 C46 H461 . 109.5 no
N45 . C46 H461 . 107.6 no
H462 5_565 C46 H462 . 109.4 no
N45 . C46 H462 . 110.4 no
H461 . C46 H462 . 109.5 no
N45 . C47 O48 . 122.86(10) yes
N45 . C47 H471 . 120.5 no
O48 . C47 H471 . 116.7 no

loop_
_geom_bond_atom_site_label_1
_geom_bond_atom_site_label_2
_geom_bond_site_symmetry_2
_geom_bond_distance
_geom_bond_publ_flag
N3 C4 . 1.436(3) yes
N3 C19 . 1.393(3) yes
N3 C22 . 1.343(3) yes
C4 C5 . 1.390(4) yes
C4 C18 . 1.385(4) yes
C5 C6 . 1.386(4) yes
C5 H51 . 0.955 no
C6 C7 . 1.387(4) yes
C6 H61 . 0.981 no
C7 N8 . 1.437(3) yes
C7 C17 . 1.384(4) yes
N8 C9 . 1.342(3) yes
N8 C16 . 1.394(3) yes
C9 N10 . 1.326(4) yes
C9 H91 . 0.958 no
N10 C11 . 1.471(3) yes
N10 C15 . 1.373(4) yes
C11 C12 . 1.517(4) yes
C11 H111 . 0.991 no
C11 H112 . 0.971 no
C12 C13 . 1.388(4) yes
C12 C14 . 1.381(4) yes
C13 C13 5_565 1.385(6) yes
C13 H131 . 0.946 no
C14 C14 5_565 1.391(6) yes
C14 H141 . 0.964 no
C15 C16 . 1.348(4) yes
C15 H151 . 0.945 no
C16 H161 . 0.926 no
C17 C18 . 1.383(4) yes
C17 H171 . 0.932 no
C18 H181 . 0.918 no
C19 C20 . 1.351(4) yes
C19 H191 . 0.952 no
C20 N21 . 1.378(4) yes
C20 H201 . 0.963 no
N21 C22 . 1.330(4) yes
N21 C23 . 1.479(3) yes
C22 H221 . 0.953 no
C23 C24 . 1.515(4) yes
C23 H231 . 0.976 no
C23 H232 . 0.989 no
C24 C25 . 1.385(4) yes
C24 C26 . 1.379(4) yes
C25 C25 5_565 1.393(6) yes
C25 H251 . 0.955 no
C26 C26 5_565 1.384(6) yes
C26 H261 . 0.961 no
O27 H271 . 0.985 no
O27 H272 . 0.939 no
O28 H281 . 0.955 no
O28 H282 . 0.954 no
C29 H292 5_565 0.950 no
C29 N30 . 1.33926(10) yes
C29 H291 . 0.950 no
C29 H292 . 0.950 no
N30 C31 . 1.34771(10) yes
N30 C32 . 1.322(8) yes
C31 H312 5_565 0.950 no
C31 H311 . 0.950 no
C31 H312 . 0.950 no
C32 O33 . 1.245(9) yes
C32 H321 . 0.950 no
C34 H342 5_565 0.950 no
C34 N35 . 1.34771(10) yes
C34 H341 . 0.950 no
C34 H342 . 0.950 no
N35 C36 . 1.33926(10) yes
N35 C37 . 1.345(9) yes
C36 H362 5_565 0.950 no
C36 H361 . 0.950 no
C36 H362 . 0.950 no
C37 O38 . 1.236(9) yes
C37 H371 . 0.950 no
C39 H392 5_565 0.950 no
C39 N40 . 1.33926(10) yes
C39 H391 . 0.950 no
C39 H392 . 0.950 no
N40 C41 . 1.34771(10) yes
N40 C42 . 1.338(9) yes
C41 H412 5_565 0.950 no
C41 H411 . 0.950 no
C41 H412 . 0.950 no
C42 O43 . 1.239(10) yes
C42 H421 . 0.950 no
C44 H442 5_565 0.950 no
C44 N45 . 1.33926(10) yes
C44 H441 . 0.950 no
C44 H442 . 0.950 no
N45 C46 . 1.34770(10) yes
N45 C47 . 1.367(8) yes
C46 H462 5_565 0.950 no
C46 H461 . 0.950 no
C46 H462 . 0.950 no
C47 O48 . 1.272(9) yes
C47 H471 . 0.950 no

loop_
_geom_hbond_atom_site_label_D
_geom_hbond_atom_site_label_H
_geom_hbond_atom_site_label_A
_geom_hbond_site_symmetry_A
_geom_hbond_angle_DHA
_geom_hbond_distance_DH
_geom_hbond_distance_HA
_geom_hbond_distance_DA
_geom_hbond_publ_flag
C9 H91 O28 1_455 165 0.96 2.09 3.025(7) yes
C22 H221 O27 8_565 144 0.95 2.35 3.175(7) yes
O28 H282 O27 8_565 168 0.95 1.85 2.788(7) yes
C44 H311 N30 . 145 1.15 1.90 2.922(7) yes
C44 H311 C32 . 179 1.15 2.36 3.506(7) yes
C44 H311 O33 . 149 1.15 2.24 3.277(7) yes
C31 H311 N45 . 133 0.95 2.23 2.955(7) yes
C39 H361 N35 . 125 1.11 1.87 2.670(7) yes
C39 H361 C37 . 160 1.11 2.33 3.394(7) yes
C36 H361 N40 . 143 0.95 1.48 2.308(7) yes
C36 H361 C42 . 168 0.95 1.70 2.636(7) yes
C37 H371 C42 . 137 0.95 2.11 2.883(7) yes
C37 H371 C47 . 178 0.95 2.10 3.046(7) yes
C44 H441 N30 . 123 0.95 2.29 2.922(7) yes
C44 H441 O33 . 179 0.95 2.33 3.277(7) yes
C46 H461 C14 4_564 164 0.95 2.47 3.389(7) yes
C46 H461 C14 7_554 164 0.95 2.47 3.389(7) yes
C47 H471 C37 . 176 0.95 2.10 3.046(7) yes
C39 H391 N35 . 177 0.95 1.72 2.670(7) yes
C39 H391 C37 . 148 0.95 2.55 3.394(7) yes
C41 H411 C32 1_655 138 0.95 2.22 2.999(7) yes
C42 H421 N35 . 136 0.95 2.42 3.173(7) yes
C42 H421 C37 . 169 0.95 1.94 2.883(7) yes
